data_2201506
loop_
_publ_author_name
'Vald\'es-Mart\'inez, Jes\'us'
'Hern\'andez-Ortega, Sim\'on'
'Bautista Jimenez, Victor'

_publ_section_title
;
 Ammine[2-hydroxy-1-naphthaldehyde
 4-piperidylthiosemicarbazonato]nickel(II)
;
_journal_issue 12
_journal_name_full 'Acta Crystallographica Section E'
_journal_page_first m710
_journal_page_last m711
_journal_paper_doi 10.1107/S1600536802020184
_journal_volume 58
_journal_year 2002
_chemical_formula_iupac '[Ni (C17 H17 N3 O S) (N H3)]'
_chemical_formula_moiety 'C17 H20 N4 Ni O S'
_chemical_formula_sum 'C17 H20 N4 Ni O S'
_chemical_formula_weight 387.14
_chemical_name_systematic
;
Ammine[2-hydroxy-1-naphthaldehyde 4-piperidylthiosemicarbazonato]nickel(II)
;
_space_group_IT_number 2
_symmetry_cell_setting triclinic
_symmetry_space_group_name_Hall '-P 1'
_symmetry_space_group_name_H-M 'P -1'
_atom_sites_solution_hydrogens geom
_atom_sites_solution_primary direct
_atom_sites_solution_secondary difmap
_audit_creation_method SHELXL-97
_cell_angle_alpha 97.08
_cell_angle_beta 93.70
_cell_angle_gamma 93.36
_cell_formula_units_Z 2
_cell_length_a 9.4240(10)
_cell_length_b 9.4820(10)
_cell_length_c 9.6680(10)
_cell_measurement_reflns_used 39
_cell_measurement_temperature 291(2)
_cell_measurement_theta_max 12.50
_cell_measurement_theta_min 2.92
_cell_volume 853.61(16)
_computing_cell_refinement XSCANS
_computing_data_collection 'XSCANS (Siemens, 1994)'
_computing_data_reduction XSCANS
_computing_molecular_graphics 'PLATON (Spek, 1999) and MERCURY 1.1 (Bruno et al., 2002)'
_computing_publication_material 'SHELXL97 and PLATON'
_computing_structure_refinement 'SHELXL97 (Sheldrick, 1997)'
_computing_structure_solution 'SHELXTL/PC (Sheldrick 1990)'
_diffrn_ambient_temperature 291(2)
_diffrn_measured_fraction_theta_full 1.000
_diffrn_measured_fraction_theta_max 1.000
_diffrn_measurement_device_type 'Siemens P4/PC'
_diffrn_measurement_method \w
_diffrn_radiation_monochromator graphite
_diffrn_radiation_source 'fine-focus sealed tube'
_diffrn_radiation_type MoK\a
_diffrn_radiation_wavelength 0.71073
_diffrn_reflns_av_R_equivalents 0.0455
_diffrn_reflns_av_sigmaI/netI 0.0497
_diffrn_reflns_limit_h_max 11
_diffrn_reflns_limit_h_min 0
_diffrn_reflns_limit_k_max 11
_diffrn_reflns_limit_k_min -11
_diffrn_reflns_limit_l_max 11
_diffrn_reflns_limit_l_min -11
_diffrn_reflns_number 3219
_diffrn_reflns_theta_full 25.00
_diffrn_reflns_theta_max 25.00
_diffrn_reflns_theta_min 2.13
_diffrn_standards_decay_% <2
_diffrn_standards_interval_count 97
_diffrn_standards_number 3
_exptl_absorpt_coefficient_mu 1.270
_exptl_absorpt_correction_T_max 0.9145
_exptl_absorpt_correction_T_min 0.7698
_exptl_absorpt_correction_type analytical
_exptl_absorpt_process_details
;
based on measured indexed crystal faces (SHELXTL; Sheldrick, 1997)
;
_exptl_crystal_colour red
_exptl_crystal_density_diffrn 1.506
_exptl_crystal_density_method 'not measured'
_exptl_crystal_description laminar
_exptl_crystal_F_000 404
_exptl_crystal_size_max 0.46
_exptl_crystal_size_mid 0.16
_exptl_crystal_size_min 0.08
_refine_diff_density_max 0.433
_refine_diff_density_min -0.487
_refine_ls_extinction_method none
_refine_ls_goodness_of_fit_ref 1.004
_refine_ls_hydrogen_treatment mixed
_refine_ls_matrix_type full
_refine_ls_number_parameters 226
_refine_ls_number_reflns 3018
_refine_ls_number_restraints 0
_refine_ls_restrained_S_all 1.004
_refine_ls_R_factor_all 0.0581
_refine_ls_R_factor_gt 0.0417
_refine_ls_shift/su_max 0.013
_refine_ls_shift/su_mean 0.001
_refine_ls_structure_factor_coef Fsqd
_refine_ls_weighting_details 'calc w = 1/[\s^2^(Fo^2^)+(0.0584P)^2^+0.0722P] where P = (Fo^2^+2Fc^2^)/3'
_refine_ls_weighting_scheme calc
_refine_ls_wR_factor_gt 0.0999
_refine_ls_wR_factor_ref 0.1099
_reflns_number_gt 2435
_reflns_number_total 3018
_reflns_threshold_expression I>2\s(I)
_cod_data_source_file lh6013.cif
_cod_data_source_block I
_cod_depositor_comments
;
The following automatic conversions were performed:
'_symmetry_cell_setting' value 'Triclinic' changed to 'triclinic'
according to '/home/saulius/struct/CIF-dictionaries/cif_core.dic'
dictionary named 'cif_core.dic' version 2.4.1 from 2010-06-29.

Automatic conversion script
Id: cif_fix_enum 1527 2010-12-29 10:47:43Z saulius 

The following automatic conversions were performed:

'_symmetry_cell_setting' value 'Triclinic' changed to 'triclinic'
according to /home/saulius/struct/CIF-dictionaries/cif_core.dic
dictionary named 'cif_core.dic' version 2.4.1 from 2010-06-29.

Automatic conversion script
Id: cif_fix_values 1715 2011-07-08 13:25:40Z adriana 
;
_cod_database_code 2201506
_cod_database_fobs_code 2201506

loop_
_symmetry_equiv_pos_as_xyz
'x, y, z'
'-x, -y, -z'

loop_
_atom_site_label
_atom_site_fract_x
_atom_site_fract_y
_atom_site_fract_z
_atom_site_U_iso_or_equiv
_atom_site_adp_type
_atom_site_calc_flag
_atom_site_refinement_flags
_atom_site_occupancy
_atom_site_disorder_assembly
_atom_site_disorder_group
_atom_site_type_symbol
Ni1 0.20942(5) 0.35622(5) 0.10346(5) 0.03897(15) Uani d . 1 . . Ni
S1 0.42569(10) 0.42316(10) 0.17642(10) 0.0462(2) Uani d . 1 . . S
O1 0.0236(3) 0.3023(3) 0.0324(3) 0.0484(6) Uani d . 1 . . O
N1 0.2125(3) 0.2306(3) 0.2343(3) 0.0368(6) Uani d . 1 . . N
N2 0.3330(3) 0.2189(3) 0.3232(3) 0.0428(7) Uani d . 1 . . N
N3 0.5641(3) 0.3065(3) 0.3839(3) 0.0457(7) Uani d . 1 . . N
N4 0.2088(4) 0.4810(4) -0.0394(4) 0.0561(9) Uani d . 1 . . N
H4A 0.280(6) 0.531(6) -0.051(6) 0.067 Uiso d . 1 . . H
H4B 0.134(6) 0.539(5) -0.030(5) 0.067 Uiso d . 1 . . H
H4C 0.167(5) 0.423(5) -0.129(6) 0.067 Uiso d . 1 . . H
C1 -0.0254(3) 0.1153(4) 0.1711(4) 0.0387(7) Uani d . 1 . . C
C2 -0.0573(4) 0.1942(4) 0.0610(4) 0.0453(8) Uani d . 1 . . C
C3 -0.1858(4) 0.1572(5) -0.0270(4) 0.0569(10) Uani d . 1 . . C
H3 -0.2059 0.2076 -0.1017 0.068 Uiso calc R 1 . . H
C4 -0.2778(4) 0.0503(5) -0.0027(5) 0.0600(11) Uani d . 1 . . C
H4 -0.3595 0.0276 -0.0624 0.072 Uiso calc R 1 . . H
C5 -0.3524(4) -0.1377(5) 0.1391(6) 0.0702(14) Uani d . 1 . . C
H5 -0.4342 -0.1602 0.0795 0.084 Uiso calc R 1 . . H
C6 -0.3315(5) -0.2104(5) 0.2496(7) 0.0718(14) Uani d . 1 . . C
H6 -0.3999 -0.2793 0.2674 0.086 Uiso calc R 1 . . H
C7 -0.2063(5) -0.1812(5) 0.3371(6) 0.0658(12) Uani d . 1 . . C
H7 -0.1907 -0.2317 0.4126 0.079 Uiso calc R 1 . . H
C8 -0.1063(4) -0.0778(4) 0.3115(5) 0.0519(9) Uani d . 1 . . C
H8 -0.0229 -0.0610 0.3696 0.062 Uiso calc R 1 . . H
C9 -0.1263(4) 0.0035(4) 0.1997(4) 0.0451(8) Uani d . 1 . . C
C10 -0.2537(4) -0.0288(4) 0.1113(5) 0.0542(10) Uani d . 1 . . C
C11 0.1077(3) 0.1396(3) 0.2515(4) 0.0393(7) Uani d . 1 . . C
H11 0.1214 0.0849 0.3241 0.047 Uiso calc R 1 . . H
C12 0.4399(4) 0.3055(4) 0.3029(3) 0.0391(7) Uani d . 1 . . C
C13 0.6946(4) 0.3812(5) 0.3492(5) 0.0604(11) Uani d . 1 . . C
H13A 0.6705 0.4663 0.3090 0.072 Uiso calc R 1 . . H
H13B 0.7402 0.3204 0.2797 0.072 Uiso calc R 1 . . H
C14 0.7960(5) 0.4219(5) 0.4743(6) 0.0711(13) Uani d . 1 . . C
H14A 0.7552 0.4925 0.5386 0.085 Uiso calc R 1 . . H
H14B 0.8837 0.4645 0.4457 0.085 Uiso calc R 1 . . H
C15 0.8291(4) 0.2952(6) 0.5482(5) 0.0677(12) Uani d . 1 . . C
H15A 0.8884 0.3268 0.6334 0.081 Uiso calc R 1 . . H
H15B 0.8815 0.2300 0.4887 0.081 Uiso calc R 1 . . H
C16 0.6928(5) 0.2193(5) 0.5831(5) 0.0623(11) Uani d . 1 . . C
H16A 0.7156 0.1329 0.6216 0.075 Uiso calc R 1 . . H
H16B 0.6487 0.2798 0.6541 0.075 Uiso calc R 1 . . H
C17 0.5886(4) 0.1815(5) 0.4577(5) 0.0560(10) Uani d . 1 . . C
H17A 0.6249 0.1071 0.3942 0.067 Uiso calc R 1 . . H
H17B 0.4988 0.1449 0.4874 0.067 Uiso calc R 1 . . H

loop_
_atom_site_aniso_label
_atom_site_aniso_U_11
_atom_site_aniso_U_22
_atom_site_aniso_U_33
_atom_site_aniso_U_12
_atom_site_aniso_U_13
_atom_site_aniso_U_23
Ni1 0.0395(2) 0.0423(2) 0.0379(2) 0.00834(17) 0.00095(16) 0.01443(17)
S1 0.0437(5) 0.0475(5) 0.0498(5) -0.0040(4) -0.0007(4) 0.0208(4)
O1 0.0413(13) 0.0589(15) 0.0475(13) 0.0094(12) -0.0071(11) 0.0193(12)
N1 0.0345(13) 0.0387(14) 0.0378(14) 0.0022(11) -0.0042(11) 0.0101(11)
N2 0.0331(14) 0.0513(16) 0.0447(15) -0.0065(12) -0.0086(12) 0.0191(13)
N3 0.0347(14) 0.0514(17) 0.0514(17) -0.0081(12) -0.0042(12) 0.0175(14)
N4 0.0528(19) 0.068(2) 0.056(2) 0.0158(17) 0.0102(16) 0.0331(18)
C1 0.0314(15) 0.0415(17) 0.0419(17) 0.0059(13) -0.0041(13) 0.0019(14)
C2 0.0376(17) 0.053(2) 0.0448(18) 0.0146(15) -0.0035(14) 0.0017(15)
C3 0.048(2) 0.067(3) 0.054(2) 0.0179(19) -0.0150(17) 0.0005(18)
C4 0.0391(19) 0.066(3) 0.067(3) 0.0141(18) -0.0181(18) -0.014(2)
C5 0.0320(18) 0.055(2) 0.113(4) 0.0024(17) -0.005(2) -0.023(3)
C6 0.040(2) 0.044(2) 0.126(4) -0.0103(17) 0.016(2) -0.009(3)
C7 0.054(2) 0.050(2) 0.091(3) -0.0106(19) 0.010(2) 0.004(2)
C8 0.0410(19) 0.0458(19) 0.067(2) -0.0081(15) 0.0010(17) 0.0070(17)
C9 0.0336(16) 0.0427(18) 0.056(2) 0.0048(14) -0.0010(15) -0.0043(15)
C10 0.0327(17) 0.049(2) 0.075(3) 0.0056(15) -0.0036(17) -0.0140(19)
C11 0.0351(16) 0.0392(17) 0.0437(17) -0.0017(13) -0.0049(14) 0.0119(14)
C12 0.0381(17) 0.0406(17) 0.0392(16) 0.0000(13) -0.0011(13) 0.0111(13)
C13 0.041(2) 0.073(3) 0.070(3) -0.0117(19) -0.0006(18) 0.029(2)
C14 0.043(2) 0.074(3) 0.093(3) -0.014(2) -0.014(2) 0.018(3)
C15 0.041(2) 0.085(3) 0.076(3) 0.002(2) -0.014(2) 0.017(2)
C16 0.050(2) 0.074(3) 0.064(3) -0.001(2) -0.0129(19) 0.024(2)
C17 0.048(2) 0.058(2) 0.064(2) -0.0053(17) -0.0090(18) 0.0250(19)

loop_
_atom_type_symbol
_atom_type_description
_atom_type_scat_dispersion_real
_atom_type_scat_dispersion_imag
_atom_type_scat_source
C C 0.0033 0.0016 'International Tables Vol C Tables 4.2.6.8 and 6.1.1.4'
H H 0.0000 0.0000 'International Tables Vol C Tables 4.2.6.8 and 6.1.1.4'
N N 0.0061 0.0033 'International Tables Vol C Tables 4.2.6.8 and 6.1.1.4'
O O 0.0106 0.0060 'International Tables Vol C Tables 4.2.6.8 and 6.1.1.4'
S S 0.1246 0.1234 'International Tables Vol C Tables 4.2.6.8 and 6.1.1.4'
Ni Ni 0.3393 1.1124 'International Tables Vol C Tables 4.2.6.8 and 6.1.1.4'

loop_
_geom_angle_atom_site_label_1
_geom_angle_atom_site_label_2
_geom_angle_atom_site_label_3
_geom_angle
_geom_angle_publ_flag
N1 Ni1 O1 95.21(12) yes
N1 Ni1 N4 177.42(16) yes
O1 Ni1 N4 84.65(15) yes
N1 Ni1 S1 87.48(9) yes
O1 Ni1 S1 177.17(9) yes
N4 Ni1 S1 92.62(13) yes
C12 S1 Ni1 95.93(12) no
C2 O1 Ni1 127.1(2) no
C11 N1 N2 112.4(3) no
C11 N1 Ni1 125.1(2) no
N2 N1 Ni1 122.5(2) no
C12 N2 N1 112.8(3) no
C12 N3 C13 121.1(3) no
C12 N3 C17 118.0(3) no
C13 N3 C17 114.1(3) no
Ni1 N4 H4A 121(4) no
Ni1 N4 H4B 109(3) no
H4A N4 H4B 108(5) no
Ni1 N4 H4C 107(3) no
H4A N4 H4C 112(5) no
H4B N4 H4C 96(4) no
C2 C1 C11 120.8(3) no
C2 C1 C9 119.6(3) no
C11 C1 C9 119.5(3) no
O1 C2 C1 123.9(3) no
O1 C2 C3 116.7(3) no
C1 C2 C3 119.4(4) no
C4 C3 C2 120.9(4) no
C4 C3 H3 119.6 no
C2 C3 H3 119.6 no
C3 C4 C10 122.0(3) no
C3 C4 H4 119.0 no
C10 C4 H4 119.0 no
C6 C5 C10 122.0(4) no
C6 C5 H5 119.0 no
C10 C5 H5 119.0 no
C5 C6 C7 119.6(4) no
C5 C6 H6 120.2 no
C7 C6 H6 120.2 no
C8 C7 C6 120.1(5) no
C8 C7 H7 120.0 no
C6 C7 H7 120.0 no
C7 C8 C9 122.0(4) no
C7 C8 H8 119.0 no
C9 C8 H8 119.0 no
C8 C9 C10 116.9(4) no
C8 C9 C1 123.8(3) no
C10 C9 C1 119.3(4) no
C5 C10 C4 121.9(4) no
C5 C10 C9 119.4(4) no
C4 C10 C9 118.8(4) no
N1 C11 C1 127.0(3) no
N1 C11 H11 116.5 no
C1 C11 H11 116.5 no
N2 C12 N3 119.0(3) no
N2 C12 S1 121.3(3) no
N3 C12 S1 119.7(3) no
N3 C13 C14 111.9(4) no
N3 C13 H13A 109.2 no
C14 C13 H13A 109.2 no
N3 C13 H13B 109.2 no
C14 C13 H13B 109.2 no
H13A C13 H13B 107.9 no
C13 C14 C15 111.8(4) no
C13 C14 H14A 109.2 no
C15 C14 H14A 109.2 no
C13 C14 H14B 109.2 no
C15 C14 H14B 109.2 no
H14A C14 H14B 107.9 no
C14 C15 C16 110.3(4) no
C14 C15 H15A 109.6 no
C16 C15 H15A 109.6 no
C14 C15 H15B 109.6 no
C16 C15 H15B 109.6 no
H15A C15 H15B 108.1 no
C17 C16 C15 112.5(4) no
C17 C16 H16A 109.1 no
C15 C16 H16A 109.1 no
C17 C16 H16B 109.1 no
C15 C16 H16B 109.1 no
H16A C16 H16B 107.8 no
N3 C17 C16 111.5(3) no
N3 C17 H17A 109.3 no
C16 C17 H17A 109.3 no
N3 C17 H17B 109.3 no
C16 C17 H17B 109.3 no
H17A C17 H17B 108.0 no

loop_
_geom_bond_atom_site_label_1
_geom_bond_atom_site_label_2
_geom_bond_site_symmetry_2
_geom_bond_distance
_geom_bond_publ_flag
Ni1 N1 . 1.841(3) yes
Ni1 O1 . 1.858(3) yes
Ni1 N4 . 1.926(3) yes
Ni1 S1 . 2.1465(11) yes
S1 C12 . 1.758(3) yes
O1 C2 . 1.310(5) yes
N1 C11 . 1.305(4) yes
N1 N2 . 1.397(4) yes
N2 C12 . 1.303(5) yes
N3 C12 . 1.365(4) yes
N3 C13 . 1.461(5) no
N3 C17 . 1.479(5) no
N4 H4A . 0.84(6) no
N4 H4B . 0.91(5) no
N4 H4C . 1.01(5) no
C1 C2 . 1.402(5) no
C1 C11 . 1.424(5) no
C1 C9 . 1.446(5) no
C2 C3 . 1.434(5) no
C3 C4 . 1.348(7) no
C3 H3 . 0.9300 no
C4 C10 . 1.421(7) no
C4 H4 . 0.9300 no
C5 C6 . 1.351(8) no
C5 C10 . 1.411(7) no
C5 H5 . 0.9300 no
C6 C7 . 1.401(7) no
C6 H6 . 0.9300 no
C7 C8 . 1.375(6) no
C7 H7 . 0.9300 no
C8 C9 . 1.413(6) no
C8 H8 . 0.9300 no
C9 C10 . 1.423(5) no
C11 H11 . 0.9300 no
C13 C14 . 1.488(6) no
C13 H13A . 0.9700 no
C13 H13B . 0.9700 no
C14 C15 . 1.509(7) no
C14 H14A . 0.9700 no
C14 H14B . 0.9700 no
C15 C16 . 1.514(6) no
C15 H15A . 0.9700 no
C15 H15B . 0.9700 no
C16 C17 . 1.504(6) no
C16 H16A . 0.9700 no
C16 H16B . 0.9700 no
C17 H17A . 0.9700 no
C17 H17B . 0.9700 no

loop_
_geom_hbond_atom_site_label_D
_geom_hbond_atom_site_label_H
_geom_hbond_atom_site_label_A
_geom_hbond_site_symmetry_A
_geom_hbond_distance_DH
_geom_hbond_distance_HA
_geom_hbond_distance_DA
_geom_hbond_angle_DHA
N4 H4B O1 2_565 0.91(5) 2.19(6) 3.088(4) 170(5)
